data_4348244
loop_
_publ_author_name
'Lakk-Bog\'ath, D\'ora'
'Csonka, R\'obert'
'Speier, G\'abor'
'R\'eglier, Marius'
'Simaan, A. Jalila'
'Naubron, Jean-Val\`ere'
'Giorgi, Michel'
'L\'az\'ar, K\'aroly'
'Kaizer, J\'ozsef'

_publ_section_title
;
 Formation, Characterization, and Reactivity of a Nonheme Oxoiron(IV)
 Complex Derived from the Chiral Pentadentate Ligand asN4Py.
;
_journal_issue 20
_journal_name_full 'Inorganic chemistry'
_journal_page_first 10090
_journal_page_last 10093
_journal_paper_doi 10.1021/acs.inorgchem.6b01089
_journal_volume 55
_journal_year 2016
_chemical_formula_moiety 'C26 H26 Fe N6, 2(Cl O4), 3(C2 H3 N)'
_chemical_formula_sum 'C32 H35 Cl2 Fe N9 O8'
_chemical_formula_weight 800.44
_space_group_crystal_system monoclinic
_space_group_IT_number 14
_space_group_name_Hall '-P 2ybc'
_space_group_name_H-M_alt 'P 1 21/c 1'
_atom_sites_solution_hydrogens geom
_atom_sites_solution_primary direct
_audit_creation_date
;
'Fri Feb 21 11:43:17 2014'
;
_audit_creation_method
;
CrysAlisPro, Agilent Technologies,
Version 1.171.37.31 (release 14-01-2014 CrysAlis171 .NET)
(compiled Jan 14 2014,18:38:05)
;
_cell_angle_alpha 90.0
_cell_angle_beta 135.6985(41)
_cell_angle_gamma 90.0
_cell_formula_units_Z 4
_cell_length_a 12.9962(6)
_cell_length_b 23.5193(11)
_cell_length_c 17.3109(8)
_cell_measurement_reflns_used 5595
_cell_measurement_temperature 293(2)
_cell_measurement_theta_max 25.9950
_cell_measurement_theta_min 4.0300
_cell_volume 3695.6(4)
_computing_cell_refinement
;
CrysAlisPro, Agilent Technologies,
Version 1.171.37.31 (release 14-01-2014 CrysAlis171 .NET)
(compiled Jan 14 2014,18:38:05)
;
_computing_data_collection
;
CrysAlisPro, Agilent Technologies,
Version 1.171.37.31 (release 14-01-2014 CrysAlis171 .NET)
(compiled Jan 14 2014,18:38:05)
;
_computing_data_reduction
;
CrysAlisPro, Agilent Technologies,
Version 1.171.37.31 (release 14-01-2014 CrysAlis171 .NET)
(compiled Jan 14 2014,18:38:05)
;
_computing_molecular_graphics 'Olex2 (Dolomanov et al., 2009)'
_computing_publication_material 'Olex2 (Dolomanov et al., 2009)'
_computing_structure_refinement 'ShelXL (Sheldrick, 2008)'
_computing_structure_solution 'ShelXS (Sheldrick, 2008)'
_diffrn_ambient_temperature 293(2)
_diffrn_detector 'CCD plate'
_diffrn_detector_area_resol_mean 5.3048
_diffrn_detector_type AtlasS2
_diffrn_measured_fraction_theta_full 0.996
_diffrn_measured_fraction_theta_max 0.844
_diffrn_measurement_details
;
#__ type_ start__ end____ width___ exp.time_
  1 omega    5.00   33.00   1.0000   10.0000
omega____ theta____ kappa____ phi______ frames
    -       11.7039   57.0000   30.0000 28

#__ type_ start__ end____ width___ exp.time_
  2 omega   53.00   79.00   1.0000   10.0000
omega____ theta____ kappa____ phi______ frames
    -       11.7039   57.0000   30.0000 26

#__ type_ start__ end____ width___ exp.time_
  3 omega  -16.00   21.00   1.0000   10.0000
omega____ theta____ kappa____ phi______ frames
    -      -11.9382  -99.0000 -180.0000 37

#__ type_ start__ end____ width___ exp.time_
  4 omega  -39.00   54.00   1.0000   10.0000
omega____ theta____ kappa____ phi______ frames
    -      -11.9382   77.0000  -90.0000 93

#__ type_ start__ end____ width___ exp.time_
  5 omega  -86.00  -17.00   1.0000   10.0000
omega____ theta____ kappa____ phi______ frames
    -      -11.9382  -38.0000  150.0000 69
;
_diffrn_measurement_device 'four-circle diffractometer'
_diffrn_measurement_device_type 'SuperNova, Dual, Cu at zero, AtlasS2'
_diffrn_measurement_method '\w scans'
_diffrn_orient_matrix_UB_11 0.0391488000
_diffrn_orient_matrix_UB_12 0.0102357000
_diffrn_orient_matrix_UB_13 0.0380236000
_diffrn_orient_matrix_UB_21 -0.0172672000
_diffrn_orient_matrix_UB_22 0.0282721000
_diffrn_orient_matrix_UB_23 -0.0108325000
_diffrn_orient_matrix_UB_31 -0.0401430000
_diffrn_orient_matrix_UB_32 -0.0021906000
_diffrn_orient_matrix_UB_33 0.0377444000
_diffrn_radiation_monochromator mirror
_diffrn_radiation_probe x-ray
_diffrn_radiation_type MoK\a
_diffrn_radiation_wavelength 0.71073
_diffrn_reflns_av_R_equivalents 0.0466
_diffrn_reflns_av_unetI/netI 0.0774
_diffrn_reflns_Laue_measured_fraction_full 0.996
_diffrn_reflns_Laue_measured_fraction_max 0.844
_diffrn_reflns_limit_h_max 16
_diffrn_reflns_limit_h_min -11
_diffrn_reflns_limit_k_max 32
_diffrn_reflns_limit_k_min -32
_diffrn_reflns_limit_l_max 16
_diffrn_reflns_limit_l_min -16
_diffrn_reflns_number 23625
_diffrn_reflns_point_group_measured_fraction_full 0.996
_diffrn_reflns_point_group_measured_fraction_max 0.844
_diffrn_reflns_theta_full 25.000
_diffrn_reflns_theta_max 29.705
_diffrn_reflns_theta_min 3.480
_diffrn_source 'SuperNova (Mo) X-ray Source'
_exptl_absorpt_coefficient_mu 0.614
_exptl_absorpt_correction_T_max 1.00000
_exptl_absorpt_correction_T_min 0.64007
_exptl_absorpt_correction_type multi-scan
_exptl_absorpt_process_details
;
CrysAlisPro, Agilent Technologies,
Version 1.171.37.31 (release 14-01-2014 CrysAlis171 .NET)
(compiled Jan 14 2014,18:38:05)
Empirical absorption correction using spherical harmonics,
 implemented in SCALE3 ABSPACK scaling algorithm.
;
_exptl_crystal_colour red
_exptl_crystal_density_diffrn 1.439
_exptl_crystal_description
;
;
_exptl_crystal_F_000 1656
_exptl_crystal_size_max .32
_exptl_crystal_size_mid .2
_exptl_crystal_size_min .16
_refine_diff_density_max 0.979
_refine_diff_density_min -0.507
_refine_diff_density_rms 0.084
_refine_ls_extinction_method none
_refine_ls_goodness_of_fit_ref 1.046
_refine_ls_hydrogen_treatment constr
_refine_ls_matrix_type full
_refine_ls_number_parameters 466
_refine_ls_number_reflns 8859
_refine_ls_number_restraints 0
_refine_ls_restrained_S_all 1.046
_refine_ls_R_factor_all 0.1226
_refine_ls_R_factor_gt 0.0816
_refine_ls_shift/su_max 0.000
_refine_ls_shift/su_mean 0.000
_refine_ls_structure_factor_coef Fsqd
_refine_ls_weighting_details 'w=1/[\s^2^(Fo^2^)+(0.0973P)^2^+6.3526P] where P=(Fo^2^+2Fc^2^)/3'
_refine_ls_weighting_scheme calc
_refine_ls_wR_factor_gt 0.2055
_refine_ls_wR_factor_ref 0.2329
_reflns_Friedel_coverage 0.000
_reflns_number_gt 5859
_reflns_number_total 8859
_reflns_threshold_expression 'I > 2\s(I)'
_cod_data_source_file ic6b01089_si_002.cif
_cod_data_source_block bob07
_cod_original_cell_volume 3695.6(3)
_cod_original_sg_symbol_H-M 'P 1 2/c 1'
_cod_database_code 4348244
_shelxl_version_number 2013-4
_shelx_space_group_comment
;
The symmetry employed for this shelxl refinement is uniquely defined
by the following loop, which should always be used as a source of
symmetry information in preference to the above space-group names.
They are only intended as comments.
;
_reflns_odcompleteness_completeness 99.65
_reflns_odcompleteness_iscentric 1
_reflns_odcompleteness_theta 26.32
_olex2_refinement_description
;
1. Fixed Uiso
 At 1.2 times of:
  All C(H) groups, All C(H,H) groups
 At 1.5 times of:
  All C(H,H,H) groups
2. Uiso/Uaniso restraints and constraints
Uanis(N9) = Uanis(C31)
3.a Ternary CH refined with riding coordinates:
 C1(H1)
3.b Secondary CH2 refined with riding coordinates:
 C2(H2A,H2B), C13(H13A,H13B), C19(H19A,H19B)
3.c Aromatic/amide H refined with riding coordinates:
 C4(H4), C5(H5), C6(H6), C7(H7), C9(H9), C10(H10), C11(H11), C12(H12),
 C15(H15), C16(H16), C17(H17), C18(H18), C21(H21), C22(H22), C23(H23), C24(H24)
3.d Idealised Me refined with riding coordinates:
 C28(H28A,H28B,H28C)
3.e Idealised Me refined as rotating group:
 C26(H26A,H26B,H26C), C32(H32A,H32B,H32C), C30(H30A,H30B,H30C)
;
_olex2_computing_structure_refinement_long 'ShelXL (Sheldrick, 2008)'
_olex2_computing_structure_solution_long 'ShelXS (Sheldrick, 2008)'

loop_
_space_group_symop_operation_xyz
'x, y, z'
'-x, y+1/2, -z+1/2'
'-x, -y, -z'
'x, -y-1/2, z-1/2'

loop_
_atom_site_label
_atom_site_type_symbol
_atom_site_fract_x
_atom_site_fract_y
_atom_site_fract_z
_atom_site_U_iso_or_equiv
_atom_site_adp_type
_atom_site_occupancy
_atom_site_site_symmetry_order
_atom_site_calc_flag
_atom_site_refinement_flags_posn
Fe1 Fe 0.43478(6) 0.24260(2) -0.36746(5) 0.03151(18) Uani 1 1 d .
N1 N 0.4862(4) 0.16419(15) -0.3098(3) 0.0379(8) Uani 1 1 d .
N2 N 0.2310(4) 0.21711(14) -0.5120(3) 0.0348(7) Uani 1 1 d .
N3 N 0.5218(4) 0.21960(14) -0.4198(3) 0.0344(7) Uani 1 1 d .
N4 N 0.6322(4) 0.26307(15) -0.2224(3) 0.0383(8) Uani 1 1 d .
N5 N 0.3591(4) 0.24893(15) -0.3021(3) 0.0379(8) Uani 1 1 d .
N6 N 0.3946(4) 0.32040(15) -0.4206(3) 0.0380(8) Uani 1 1 d .
C1 C 0.4624(5) 0.12943(18) -0.3951(4) 0.0431(10) Uani 1 1 d .
H1 H 0.5155 0.0934 -0.3611 0.052 Uiso 1 1 calc R
C2 C 0.3033(5) 0.11649(19) -0.4995(4) 0.0476(11) Uani 1 1 d .
H2A H 0.3010 0.0975 -0.5504 0.057 Uiso 1 1 calc R
H2B H 0.2674 0.0896 -0.4807 0.057 Uiso 1 1 calc R
C3 C 0.1965(5) 0.16493(19) -0.5601(4) 0.0422(10) Uani 1 1 d .
C4 C 0.0578(6) 0.1548(2) -0.6655(4) 0.0594(13) Uani 1 1 d .
H4 H 0.0368 0.1194 -0.6982 0.071 Uiso 1 1 calc R
C5 C -0.0478(6) 0.1958(3) -0.7216(5) 0.0671(16) Uani 1 1 d .
H5 H -0.1400 0.1890 -0.7926 0.081 Uiso 1 1 calc R
C6 C -0.0161(5) 0.2474(2) -0.6719(4) 0.0529(12) Uani 1 1 d .
H6 H -0.0868 0.2760 -0.7080 0.063 Uiso 1 1 calc R
C7 C 0.1222(5) 0.25601(19) -0.5677(4) 0.0410(10) Uani 1 1 d .
H7 H 0.1419 0.2907 -0.5335 0.049 Uiso 1 1 calc R
C8 C 0.5317(5) 0.16278(18) -0.4227(3) 0.0397(9) Uani 1 1 d .
C9 C 0.5915(6) 0.1375(2) -0.4554(4) 0.0569(13) Uani 1 1 d .
H9 H 0.5947 0.0981 -0.4583 0.068 Uiso 1 1 calc R
C10 C 0.6463(6) 0.1718(3) -0.4836(5) 0.0629(14) Uani 1 1 d .
H10 H 0.6872 0.1559 -0.5059 0.076 Uiso 1 1 calc R
C11 C 0.6400(5) 0.2300(2) -0.4783(4) 0.0527(12) Uani 1 1 d .
H11 H 0.6778 0.2539 -0.4960 0.063 Uiso 1 1 calc R
C12 C 0.5774(5) 0.25223(19) -0.4468(3) 0.0384(9) Uani 1 1 d .
H12 H 0.5730 0.2915 -0.4438 0.046 Uiso 1 1 calc R
C13 C 0.6467(5) 0.1613(2) -0.2014(4) 0.0488(11) Uani 1 1 d .
H13A H 0.6567 0.1388 -0.1492 0.059 Uiso 1 1 calc R
H13B H 0.7013 0.1423 -0.2127 0.059 Uiso 1 1 calc R
C14 C 0.7105(5) 0.2187(2) -0.1539(3) 0.0423(10) Uani 1 1 d .
C15 C 0.8473(5) 0.2267(3) -0.0454(4) 0.0570(13) Uani 1 1 d .
H15 H 0.8990 0.1958 0.0019 0.068 Uiso 1 1 calc R
C16 C 0.9041(6) 0.2793(3) -0.0095(4) 0.0667(15) Uani 1 1 d .
H16 H 0.9962 0.2847 0.0623 0.080 Uiso 1 1 calc R
C17 C 0.8265(6) 0.3248(3) -0.0786(5) 0.0650(15) Uani 1 1 d .
H17 H 0.8653 0.3613 -0.0545 0.078 Uiso 1 1 calc R
C18 C 0.6893(5) 0.3158(2) -0.1850(4) 0.0498(11) Uani 1 1 d .
H18 H 0.6353 0.3468 -0.2317 0.060 Uiso 1 1 calc R
C19 C 0.3923(5) 0.1477(2) -0.2940(4) 0.0484(11) Uani 1 1 d .
H19A H 0.4448 0.1206 -0.2337 0.058 Uiso 1 1 calc R
H19B H 0.3035 0.1294 -0.3605 0.058 Uiso 1 1 calc R
C20 C 0.3517(5) 0.1985(2) -0.2687(3) 0.0411(10) Uani 1 1 d .
C21 C 0.3021(5) 0.1941(2) -0.2204(4) 0.0520(12) Uani 1 1 d .
H21 H 0.3004 0.1590 -0.1967 0.062 Uiso 1 1 calc R
C22 C 0.2544(6) 0.2429(3) -0.2075(4) 0.0581(14) Uani 1 1 d .
H22 H 0.2169 0.2408 -0.1778 0.070 Uiso 1 1 calc R
C23 C 0.2646(6) 0.2941(3) -0.2401(4) 0.0598(14) Uani 1 1 d .
H23 H 0.2357 0.3275 -0.2310 0.072 Uiso 1 1 calc R
C24 C 0.3174(5) 0.2959(2) -0.2860(4) 0.0458(10) Uani 1 1 d .
H24 H 0.3246 0.3309 -0.3068 0.055 Uiso 1 1 calc R
C25 C 0.3698(5) 0.3661(2) -0.4502(4) 0.0446(10) Uani 1 1 d .
C26 C 0.3353(7) 0.4248(2) -0.4895(6) 0.0719(17) Uani 1 1 d .
H26A H 0.2553 0.4382 -0.5012 0.108 Uiso 1 1 calc GR
H26B H 0.3077 0.4266 -0.5579 0.108 Uiso 1 1 calc GR
H26C H 0.4204 0.4483 -0.4354 0.108 Uiso 1 1 calc GR
Cl2 Cl 0.4348(3) 0.03290(7) -0.69765(17) 0.1029(7) Uani 1 1 d .
O5 O 0.4695(15) 0.0754(3) -0.7280(11) 0.227(5) Uani 1 1 d .
O6 O 0.5444(12) 0.0157(3) -0.5943(6) 0.224(6) Uani 1 1 d .
O7 O 0.3783(15) -0.0129(3) -0.7664(6) 0.272(8) Uani 1 1 d .
O8 O 0.3390(12) 0.0610(5) -0.6949(11) 0.235(5) Uani 1 1 d .
Cl1 Cl 0.67712(15) 0.41322(5) -0.45635(11) 0.0604(4) Uani 1 1 d .
O1 O 0.5490(6) 0.4372(3) -0.5557(4) 0.127(2) Uani 1 1 d .
O2 O 0.6510(6) 0.3925(2) -0.3928(4) 0.0893(14) Uani 1 1 d .
O3 O 0.7222(7) 0.3661(2) -0.4770(4) 0.1024(17) Uani 1 1 d .
O4 O 0.7875(6) 0.4547(2) -0.3921(5) 0.1032(16) Uani 1 1 d .
N9 N 0.0890(13) 0.0642(5) -0.4535(15) 0.240(6) Uani 1 1 d .
C31 C 0.1647(19) 0.0279(7) -0.373(2) 0.240(6) Uani 1 1 d .
C32 C 0.2444(12) -0.0107(4) -0.2930(8) 0.129(3) Uani 1 1 d .
H32A H 0.1802 -0.0366 -0.3010 0.194 Uiso 1 1 calc GR
H32B H 0.3074 0.0079 -0.2225 0.194 Uiso 1 1 calc GR
H32C H 0.3035 -0.0313 -0.2978 0.194 Uiso 1 1 calc GR
N8 N 0.0271(14) 0.1178(6) -0.2817(13) 0.215(6) Uani 1 1 d .
C29 C -0.0345(12) 0.0771(6) -0.3014(10) 0.149(5) Uani 1 1 d .
C30 C -0.1070(12) 0.0284(5) -0.3153(10) 0.167(5) Uani 1 1 d .
H30A H -0.1390 0.0335 -0.2801 0.251 Uiso 1 1 calc GR
H30B H -0.0410 -0.0035 -0.2825 0.251 Uiso 1 1 calc GR
H30C H -0.1909 0.0214 -0.3928 0.251 Uiso 1 1 calc GR
N7 N 1.0141(13) 0.1117(5) -0.0600(13) 0.180(5) Uani 1 1 d .
C27 C 1.0012(12) 0.0867(5) -0.0104(12) 0.142(4) Uani 1 1 d .
C28 C 0.9768(15) 0.0535(8) 0.0491(13) 0.225(8) Uani 1 1 d .
H28A H 0.8775 0.0395 -0.0033 0.338 Uiso 1 1 calc R
H28B H 0.9932 0.0777 0.1017 0.338 Uiso 1 1 calc R
H28C H 1.0442 0.0221 0.0870 0.338 Uiso 1 1 calc R

loop_
_atom_site_aniso_label
_atom_site_aniso_U_11
_atom_site_aniso_U_22
_atom_site_aniso_U_33
_atom_site_aniso_U_23
_atom_site_aniso_U_13
_atom_site_aniso_U_12
Fe1 0.0332(3) 0.0313(3) 0.0278(3) 0.0004(2) 0.0211(3) -0.0008(2)
N1 0.0428(19) 0.0383(19) 0.0332(18) 0.0044(15) 0.0274(16) 0.0025(15)
N2 0.0385(18) 0.0362(18) 0.0321(17) -0.0014(14) 0.0261(16) -0.0038(14)
N3 0.0323(16) 0.0353(18) 0.0255(16) 0.0027(13) 0.0173(14) 0.0025(14)
N4 0.0360(18) 0.044(2) 0.0326(19) -0.0017(15) 0.0236(16) -0.0013(15)
N5 0.0325(17) 0.048(2) 0.0275(17) -0.0024(14) 0.0194(15) -0.0031(15)
N6 0.0364(18) 0.037(2) 0.0349(19) -0.0012(15) 0.0236(16) -0.0022(15)
C1 0.049(2) 0.031(2) 0.041(2) 0.0090(18) 0.030(2) 0.0118(18)
C2 0.059(3) 0.034(2) 0.050(3) -0.0048(19) 0.039(2) -0.005(2)
C3 0.044(2) 0.042(2) 0.042(2) -0.0033(19) 0.031(2) -0.0087(19)
C4 0.049(3) 0.053(3) 0.051(3) -0.015(2) 0.027(2) -0.016(2)
C5 0.041(3) 0.071(4) 0.047(3) -0.011(3) 0.017(2) -0.009(3)
C6 0.035(2) 0.067(3) 0.045(3) 0.003(2) 0.024(2) 0.005(2)
C7 0.038(2) 0.046(2) 0.039(2) 0.0000(18) 0.027(2) 0.0016(18)
C8 0.043(2) 0.036(2) 0.036(2) 0.0051(17) 0.0269(19) 0.0070(18)
C9 0.063(3) 0.053(3) 0.061(3) 0.003(2) 0.047(3) 0.012(2)
C10 0.064(3) 0.083(4) 0.062(3) -0.001(3) 0.052(3) 0.010(3)
C11 0.048(3) 0.073(4) 0.050(3) 0.002(2) 0.039(2) -0.001(2)
C12 0.035(2) 0.045(2) 0.034(2) 0.0037(17) 0.0246(19) 0.0004(17)
C13 0.047(2) 0.046(3) 0.035(2) 0.011(2) 0.023(2) 0.010(2)
C14 0.036(2) 0.058(3) 0.034(2) 0.005(2) 0.026(2) 0.002(2)
C15 0.044(3) 0.080(4) 0.035(3) 0.003(2) 0.024(2) 0.000(3)
C16 0.041(3) 0.095(5) 0.038(3) -0.007(3) 0.019(2) -0.006(3)
C17 0.052(3) 0.071(4) 0.056(3) -0.023(3) 0.034(3) -0.024(3)
C18 0.043(2) 0.054(3) 0.040(2) -0.006(2) 0.025(2) -0.007(2)
C19 0.056(3) 0.050(3) 0.046(3) 0.006(2) 0.039(2) -0.005(2)
C20 0.038(2) 0.050(3) 0.029(2) -0.0013(18) 0.0210(19) -0.0072(19)
C21 0.047(3) 0.072(3) 0.040(2) 0.004(2) 0.032(2) -0.007(2)
C22 0.051(3) 0.092(4) 0.042(3) -0.010(3) 0.037(3) -0.013(3)
C23 0.053(3) 0.079(4) 0.047(3) -0.017(3) 0.035(3) -0.006(3)
C24 0.046(2) 0.052(3) 0.040(2) -0.008(2) 0.031(2) -0.003(2)
C25 0.044(2) 0.038(2) 0.048(3) 0.002(2) 0.032(2) -0.0002(19)
C26 0.072(4) 0.039(3) 0.098(5) 0.016(3) 0.058(4) 0.008(3)
Cl2 0.1366(17) 0.0514(9) 0.0820(13) 0.0107(8) 0.0650(13) 0.0087(10)
O5 0.404(16) 0.078(5) 0.367(14) 0.047(7) 0.334(14) 0.023(7)
O6 0.262(10) 0.112(6) 0.098(5) 0.000(4) 0.060(6) 0.064(6)
O7 0.414(17) 0.079(5) 0.101(5) -0.008(4) 0.109(8) 0.009(7)
O8 0.176(9) 0.236(12) 0.271(13) -0.043(10) 0.152(10) -0.011(8)
Cl1 0.0701(8) 0.0427(7) 0.0543(8) 0.0007(5) 0.0397(7) 0.0005(6)
O1 0.110(4) 0.103(4) 0.076(3) 0.022(3) 0.035(3) 0.024(3)
O2 0.120(4) 0.076(3) 0.107(4) 0.005(3) 0.093(3) 0.001(3)
O3 0.176(5) 0.066(3) 0.112(4) 0.006(3) 0.119(4) 0.019(3)
O4 0.100(4) 0.083(3) 0.108(4) -0.019(3) 0.068(3) -0.029(3)
N9 0.158(9) 0.112(8) 0.39(2) 0.015(8) 0.174(12) -0.032(6)
C31 0.158(9) 0.112(8) 0.39(2) 0.015(8) 0.174(12) -0.032(6)
C32 0.156(9) 0.098(6) 0.114(7) 0.041(6) 0.090(7) 0.023(6)
N8 0.157(10) 0.183(12) 0.268(16) 0.051(11) 0.139(11) -0.004(9)
C29 0.093(7) 0.133(10) 0.140(9) 0.037(8) 0.055(7) 0.009(7)
C30 0.109(7) 0.108(8) 0.163(10) 0.019(7) 0.056(8) 0.003(6)
N7 0.189(10) 0.136(8) 0.306(15) 0.047(9) 0.208(11) 0.024(7)
C27 0.099(7) 0.129(9) 0.184(12) 0.023(8) 0.097(8) 0.013(6)
C28 0.166(11) 0.36(2) 0.218(15) 0.096(15) 0.160(12) 0.025(13)

loop_
_atom_type_symbol
_atom_type_description
_atom_type_scat_dispersion_real
_atom_type_scat_dispersion_imag
_atom_type_scat_source
C C 0.0033 0.0016 'International Tables Vol C Tables 4.2.6.8 and 6.1.1.4'
H H 0.0000 0.0000 'International Tables Vol C Tables 4.2.6.8 and 6.1.1.4'
Cl Cl 0.1484 0.1585 'International Tables Vol C Tables 4.2.6.8 and 6.1.1.4'
Fe Fe 0.3463 0.8444 'International Tables Vol C Tables 4.2.6.8 and 6.1.1.4'
N N 0.0061 0.0033 'International Tables Vol C Tables 4.2.6.8 and 6.1.1.4'
O O 0.0106 0.0060 'International Tables Vol C Tables 4.2.6.8 and 6.1.1.4'

loop_
_geom_angle_atom_site_label_1
_geom_angle_atom_site_label_2
_geom_angle_atom_site_label_3
_geom_angle
N1 Fe1 N2 91.05(14)
N1 Fe1 N4 85.59(15)
N3 Fe1 N1 82.93(14)
N3 Fe1 N2 91.36(13)
N3 Fe1 N4 90.03(14)
N3 Fe1 N5 167.64(14)
N4 Fe1 N2 176.18(14)
N5 Fe1 N1 84.71(14)
N5 Fe1 N2 89.04(14)
N5 Fe1 N4 88.84(14)
N6 Fe1 N1 176.96(14)
N6 Fe1 N2 91.31(14)
N6 Fe1 N3 95.11(14)
N6 Fe1 N4 92.11(15)
N6 Fe1 N5 97.24(15)
C1 N1 Fe1 104.7(2)
C13 N1 Fe1 109.8(3)
C13 N1 C1 109.0(3)
C19 N1 Fe1 108.2(3)
C19 N1 C1 114.7(3)
C19 N1 C13 110.2(3)
C3 N2 Fe1 125.7(3)
C7 N2 Fe1 117.1(3)
C7 N2 C3 117.1(4)
C8 N3 Fe1 113.1(3)
C12 N3 Fe1 129.2(3)
C12 N3 C8 117.6(4)
C14 N4 Fe1 114.0(3)
C14 N4 C18 118.8(4)
C18 N4 Fe1 127.0(3)
C20 N5 Fe1 113.5(3)
C24 N5 Fe1 128.6(3)
C24 N5 C20 117.9(4)
C25 N6 Fe1 178.0(4)
N1 C1 H1 108.5
C2 C1 N1 115.1(4)
C2 C1 H1 108.5
C8 C1 N1 106.0(3)
C8 C1 H1 108.5
C8 C1 C2 110.1(4)
C1 C2 H2A 107.7
C1 C2 H2B 107.7
H2A C2 H2B 107.1
C3 C2 C1 118.3(4)
C3 C2 H2A 107.7
C3 C2 H2B 107.7
N2 C3 C2 121.5(4)
N2 C3 C4 120.4(4)
C4 C3 C2 118.1(4)
C3 C4 H4 119.5
C5 C4 C3 120.9(5)
C5 C4 H4 119.5
C4 C5 H5 120.5
C4 C5 C6 119.0(5)
C6 C5 H5 120.5
C5 C6 H6 120.7
C5 C6 C7 118.6(5)
C7 C6 H6 120.7
N2 C7 C6 123.8(4)
N2 C7 H7 118.1
C6 C7 H7 118.1
N3 C8 C1 114.2(4)
N3 C8 C9 122.6(4)
C9 C8 C1 123.0(4)
C8 C9 H9 120.7
C10 C9 C8 118.6(5)
C10 C9 H9 120.7
C9 C10 H10 120.4
C9 C10 C11 119.3(5)
C11 C10 H10 120.4
C10 C11 H11 120.5
C12 C11 C10 119.1(5)
C12 C11 H11 120.5
N3 C12 C11 122.8(4)
N3 C12 H12 118.6
C11 C12 H12 118.6
N1 C13 H13A 109.2
N1 C13 H13B 109.2
H13A C13 H13B 107.9
C14 C13 N1 112.0(4)
C14 C13 H13A 109.2
C14 C13 H13B 109.2
N4 C14 C13 116.5(4)
N4 C14 C15 121.0(5)
C15 C14 C13 122.4(4)
C14 C15 H15 120.1
C16 C15 C14 119.8(5)
C16 C15 H15 120.1
C15 C16 H16 120.0
C15 C16 C17 120.0(5)
C17 C16 H16 120.0
C16 C17 H17 120.5
C16 C17 C18 119.1(5)
C18 C17 H17 120.5
N4 C18 C17 121.4(5)
N4 C18 H18 119.3
C17 C18 H18 119.3
N1 C19 H19A 109.5
N1 C19 H19B 109.5
N1 C19 C20 110.8(4)
H19A C19 H19B 108.1
C20 C19 H19A 109.5
C20 C19 H19B 109.5
N5 C20 C19 115.4(4)
N5 C20 C21 122.3(4)
C21 C20 C19 122.3(4)
C20 C21 H21 120.4
C20 C21 C22 119.2(5)
C22 C21 H21 120.4
C21 C22 H22 121.0
C23 C22 C21 118.1(5)
C23 C22 H22 121.0
C22 C23 H23 120.1
C24 C23 C22 119.9(5)
C24 C23 H23 120.1
N5 C24 C23 122.6(5)
N5 C24 H24 118.7
C23 C24 H24 118.7
N6 C25 C26 179.1(5)
C25 C26 H26A 109.5
C25 C26 H26B 109.5
C25 C26 H26C 109.5
H26A C26 H26B 109.5
H26A C26 H26C 109.5
H26B C26 H26C 109.5
O5 Cl2 O7 111.5(7)
O5 Cl2 O8 102.2(7)
O6 Cl2 O5 114.7(8)
O6 Cl2 O7 108.9(5)
O6 Cl2 O8 102.4(8)
O7 Cl2 O8 116.9(9)
O1 Cl1 O2 110.5(4)
O1 Cl1 O3 110.5(4)
O1 Cl1 O4 109.7(4)
O3 Cl1 O2 107.0(3)
O4 Cl1 O2 107.1(3)
O4 Cl1 O3 111.9(4)
N9 C31 C32 177(2)
C31 C32 H32A 109.5
C31 C32 H32B 109.5
C31 C32 H32C 109.5
H32A C32 H32B 109.5
H32A C32 H32C 109.5
H32B C32 H32C 109.5
N8 C29 C30 173.5(19)
C29 C30 H30A 109.5
C29 C30 H30B 109.5
C29 C30 H30C 109.5
H30A C30 H30B 109.5
H30A C30 H30C 109.5
H30B C30 H30C 109.5
N7 C27 C28 177.2(15)
C27 C28 H28A 109.5
C27 C28 H28B 109.5
C27 C28 H28C 109.5
H28A C28 H28B 109.5
H28A C28 H28C 109.5
H28B C28 H28C 109.5

loop_
_geom_bond_atom_site_label_1
_geom_bond_atom_site_label_2
_geom_bond_distance
Fe1 N1 1.972(3)
Fe1 N2 2.037(3)
Fe1 N3 1.964(3)
Fe1 N4 1.974(3)
Fe1 N5 1.965(4)
Fe1 N6 1.944(4)
N1 C1 1.513(6)
N1 C13 1.508(5)
N1 C19 1.482(5)
N2 C3 1.366(5)
N2 C7 1.347(5)
N3 C8 1.347(5)
N3 C12 1.346(5)
N4 C14 1.343(6)
N4 C18 1.350(6)
N5 C20 1.352(6)
N5 C24 1.344(6)
N6 C25 1.133(5)
C1 H1 0.9800
C1 C2 1.512(6)
C1 C8 1.505(6)
C2 H2A 0.9700
C2 H2B 0.9700
C2 C3 1.497(6)
C3 C4 1.389(6)
C4 H4 0.9300
C4 C5 1.360(8)
C5 H5 0.9300
C5 C6 1.369(8)
C6 H6 0.9300
C6 C7 1.373(6)
C7 H7 0.9300
C8 C9 1.382(6)
C9 H9 0.9300
C9 C10 1.376(8)
C10 H10 0.9300
C10 C11 1.379(8)
C11 H11 0.9300
C11 C12 1.367(6)
C12 H12 0.9300
C13 H13A 0.9700
C13 H13B 0.9700
C13 C14 1.487(7)
C14 C15 1.394(6)
C15 H15 0.9300
C15 C16 1.343(8)
C16 H16 0.9300
C16 C17 1.367(8)
C17 H17 0.9300
C17 C18 1.384(7)
C18 H18 0.9300
C19 H19A 0.9700
C19 H19B 0.9700
C19 C20 1.494(7)
C20 C21 1.377(6)
C21 H21 0.9300
C21 C22 1.396(8)
C22 H22 0.9300
C22 C23 1.376(8)
C23 H23 0.9300
C23 C24 1.373(7)
C24 H24 0.9300
C25 C26 1.463(7)
C26 H26A 0.9600
C26 H26B 0.9600
C26 H26C 0.9600
Cl2 O5 1.349(8)
Cl2 O6 1.321(7)
Cl2 O7 1.366(7)
Cl2 O8 1.440(12)
Cl1 O1 1.397(5)
Cl1 O2 1.450(5)
Cl1 O3 1.414(5)
Cl1 O4 1.400(5)
N9 C31 1.30(2)
C31 C32 1.33(2)
C32 H32A 0.9600
C32 H32B 0.9600
C32 H32C 0.9600
N8 C29 1.133(15)
C29 C30 1.391(16)
C30 H30A 0.9600
C30 H30B 0.9600
C30 H30C 0.9600
N7 C27 1.148(14)
C27 C28 1.496(17)
C28 H28A 0.9600
C28 H28B 0.9600
C28 H28C 0.9600
